data_2215939
loop_
_publ_author_name
'Yang, Shi-Yao'
'Du, Chao'
'Huang, Rong-Bin'
'Ng, Seik Weng'

_publ_section_title
;Poly[tetra-<i>n</i>-butylammonium [(dimethyl
 sulfoxide-\k<i>O</i>)sesqui(\m~2~-terephthalato-\k^2^<i>O</i>:<i>O</i>')zincate(II)]
 0.67-dimethyl sulfoxide 0.25-pyrazine solvate]
;
_journal_coeditor_code HB2568
_journal_issue 11
_journal_name_full 'Acta Crystallographica Section E'
_journal_page_first m2788
_journal_page_last m2788
_journal_paper_doi 10.1107/S1600536807050672
_journal_volume 63
_journal_year 2007
_chemical_formula_iupac '(C16 H36 N) [Zn (C8 H4 O4)1.5 (C2 H6 O S)], 0.67C2 H6 O S, 0.25C4 H4 N2'
_chemical_formula_moiety
;
C16 H36 N +, C14 H12 O7 S1 Zn1 -, 0.67(C2 H6 O S) 0.25(C4 H4 N2)
;
_chemical_formula_sum 'C32.33 H53 N1.5 O7.67 S1.67 Zn'
_chemical_formula_weight 704.26
_chemical_name_systematic
;
Poly[tetra-<i>n</i>-butylammonium [(dimethyl sulfoxide-\kO)
sesqui(\m~2~-terephthalato-\k^2^<i>O</i>:<i>O</i>')zincate(II)]
0.67-dimethyl sulfoxide 0.25-pyrazine solvate]
;
_space_group_IT_number 14
_symmetry_cell_setting monoclinic
_symmetry_space_group_name_Hall '-P 2yn'
_symmetry_space_group_name_H-M 'P 1 21/n 1'
_atom_sites_solution_hydrogens geom
_atom_sites_solution_primary direct
_atom_sites_solution_secondary difmap
_audit_creation_method SHELXL-97
_cell_angle_alpha 90.00
_cell_angle_beta 97.9680(10)
_cell_angle_gamma 90.00
_cell_formula_units_Z 4
_cell_length_a 11.1722(5)
_cell_length_b 24.8188(11)
_cell_length_c 13.9443(6)
_cell_measurement_reflns_used 6737
_cell_measurement_temperature 223(2)
_cell_measurement_theta_max 27.6
_cell_measurement_theta_min 2.2
_cell_volume 3829.2(3)
_computing_cell_refinement 'SAINT (Bruker, 2003)'
_computing_data_collection 'SMART (Bruker, 2003)'
_computing_data_reduction 'SAINT (Bruker, 2003)'
_computing_molecular_graphics 'X-SEED (Barbour, 2001) and OLEX (Dolomanov <i>et al.</i>,  2003)'
_computing_publication_material 'publCIF (Westrip, 2007)'
_computing_structure_refinement 'SHELXL97 (Sheldrick, 1997)'
_computing_structure_solution 'SHELXS97 (Sheldrick, 1997)'
_diffrn_ambient_temperature 223(2)
_diffrn_measured_fraction_theta_full 0.995
_diffrn_measured_fraction_theta_max 0.995
_diffrn_measurement_device_type 'Bruker APEX area-detector'
_diffrn_measurement_method '\f and \w'
_diffrn_radiation_monochromator graphite
_diffrn_radiation_source 'fine-focus sealed tube'
_diffrn_radiation_type MoK\a
_diffrn_radiation_wavelength 0.71073
_diffrn_reflns_av_R_equivalents 0.0379
_diffrn_reflns_av_sigmaI/netI 0.0306
_diffrn_reflns_limit_h_max 14
_diffrn_reflns_limit_h_min -14
_diffrn_reflns_limit_k_max 32
_diffrn_reflns_limit_k_min -32
_diffrn_reflns_limit_l_max 18
_diffrn_reflns_limit_l_min -18
_diffrn_reflns_number 43211
_diffrn_reflns_theta_full 27.50
_diffrn_reflns_theta_max 27.50
_diffrn_reflns_theta_min 1.64
_diffrn_standards_decay_% 0
_diffrn_standards_interval_count 0
_diffrn_standards_interval_time 0
_diffrn_standards_number 0
_exptl_absorpt_coefficient_mu 0.797
_exptl_absorpt_correction_T_max 0.752
_exptl_absorpt_correction_T_min 0.626
_exptl_absorpt_correction_type multi-scan
_exptl_absorpt_process_details '(SADABS; Sheldrick, 1996)'
_exptl_crystal_colour Colorless
_exptl_crystal_density_diffrn 1.267
_exptl_crystal_density_method 'not measured'
_exptl_crystal_description 'Irregular block'
_exptl_crystal_F_000 1558
_exptl_crystal_size_max 0.48
_exptl_crystal_size_mid 0.47
_exptl_crystal_size_min 0.38
_refine_diff_density_max 1.435
_refine_diff_density_min -0.611
_refine_ls_extinction_method none
_refine_ls_goodness_of_fit_ref 1.049
_refine_ls_hydrogen_treatment constr
_refine_ls_matrix_type full
_refine_ls_number_parameters 427
_refine_ls_number_reflns 8752
_refine_ls_number_restraints 105
_refine_ls_restrained_S_all 1.066
_refine_ls_R_factor_all 0.0688
_refine_ls_R_factor_gt 0.0601
_refine_ls_shift/su_max 0.001
_refine_ls_shift/su_mean 0.000
_refine_ls_structure_factor_coef Fsqd
_refine_ls_weighting_details 'calc w=1/[\s^2^(Fo^2^)+(0.1092P)^2^+3.742P] where P=(Fo^2^+2Fc^2^)/3'
_refine_ls_weighting_scheme calc
_refine_ls_wR_factor_gt 0.1739
_refine_ls_wR_factor_ref 0.1809
_reflns_number_gt 7451
_reflns_number_total 8752
_reflns_threshold_expression I>2\s(I)
_cod_data_source_file hb2568.cif
_cod_data_source_block I
_cod_depositor_comments
;
The following automatic conversions were performed:
'_symmetry_cell_setting' value 'Monoclinic' changed to 'monoclinic'
according to '/home/saulius/struct/CIF-dictionaries/cif_core.dic'
dictionary named 'cif_core.dic' version 2.4.1 from 2010-06-29.

Automatic conversion script
Id: cif_fix_enum 1527 2010-12-29 10:47:43Z saulius 

The following automatic conversions were performed:

'_symmetry_cell_setting' value 'Monoclinic' changed to 'monoclinic'
according to /home/saulius/struct/CIF-dictionaries/cif_core.dic
dictionary named 'cif_core.dic' version 2.4.1 from 2010-06-29.

Automatic conversion script
Id: cif_fix_values 1715 2011-07-08 13:25:40Z adriana 
;
_cod_original_sg_symbol_H-M 'P 21/n'
_cod_original_formula_sum 'C32.33 H53 N1.50 O7.67 S1.67 Zn'
_cod_database_code 2215939
_cod_database_fobs_code 2215939

loop_
_symmetry_equiv_pos_as_xyz
'x, y, z'
'-x+1/2, y+1/2, -z+1/2'
'-x, -y, -z'
'x-1/2, -y-1/2, z-1/2'

loop_
_atom_site_type_symbol
_atom_site_label
_atom_site_fract_x
_atom_site_fract_y
_atom_site_fract_z
_atom_site_U_iso_or_equiv
_atom_site_adp_type
_atom_site_calc_flag
_atom_site_refinement_flags
_atom_site_occupancy
_atom_site_disorder_assembly
_atom_site_disorder_group
Zn Zn1 0.64399(3) 0.642867(13) 0.33508(2) 0.02661(13) Uani d . 1 . .
S S1 0.38991(8) 0.57300(4) 0.32477(7) 0.0474(2) Uani d . 1 . .
S S2 0.5688(3) 0.98156(14) 0.66626(17) 0.1035(8) Uani d P 0.67 . .
O O1 0.59927(19) 0.67880(9) 0.45005(15) 0.0349(5) Uani d . 1 . .
O O2 0.5151(2) 0.74012(12) 0.34659(16) 0.0518(7) Uani d . 1 . .
O O3 0.1890(2) 0.83652(10) 0.70662(17) 0.0425(5) Uani d . 1 . .
O O4 0.3049(2) 0.78816(13) 0.81478(17) 0.0531(7) Uani d . 1 . .
O O5 0.7673(2) 0.58738(9) 0.37480(16) 0.0396(5) Uani d . 1 . .
O O6 0.6877(2) 0.54688(10) 0.49407(19) 0.0460(6) Uani d . 1 . .
O O7 0.4824(2) 0.60747(10) 0.28330(17) 0.0445(6) Uani d . 1 . .
O O8 0.5191(8) 1.0295(4) 0.6328(7) 0.150(4) Uani d P 0.67 . .
N N1 0.9806(2) 0.68523(11) 0.59716(18) 0.0379(6) Uani d D 1 . .
C C1 0.5326(3) 0.72000(13) 0.4272(2) 0.0333(6) Uani d . 1 . .
C C2 0.4686(3) 0.74255(13) 0.5077(2) 0.0326(6) Uani d . 1 . .
C C3 0.4834(3) 0.71959(14) 0.5987(2) 0.0406(7) Uani d . 1 . .
H H3 0.5360 0.6901 0.6122 0.049 Uiso calc R 1 . .
C C4 0.4214(3) 0.73963(15) 0.6704(2) 0.0414(7) Uani d . 1 . .
H H4 0.4339 0.7242 0.7326 0.050 Uiso calc R 1 . .
C C5 0.3412(3) 0.78209(13) 0.6515(2) 0.0330(6) Uani d . 1 . .
C C6 0.3251(3) 0.80457(15) 0.5598(2) 0.0422(8) Uani d . 1 . .
H H6 0.2704 0.8332 0.5457 0.051 Uiso calc R 1 . .
C C7 0.3888(3) 0.78525(15) 0.4887(2) 0.0444(8) Uani d . 1 . .
H H7 0.3779 0.8012 0.4270 0.053 Uiso calc R 1 . .
C C8 0.2740(3) 0.80337(14) 0.7308(2) 0.0380(7) Uani d . 1 . .
C C9 0.7701(2) 0.55514(11) 0.4462(2) 0.0302(6) Uani d . 1 . .
C C10 0.8894(2) 0.52593(11) 0.4732(2) 0.0284(6) Uani d . 1 . .
C C11 0.9800(3) 0.52863(12) 0.4141(2) 0.0319(6) Uani d . 1 . .
H H11 0.9665 0.5480 0.3556 0.038 Uiso calc R 1 . .
C C12 1.0895(3) 0.50312(12) 0.4406(2) 0.0330(6) Uani d . 1 . .
H H12 1.1501 0.5054 0.4003 0.040 Uiso calc R 1 . .
C C13 0.4011(3) 0.58585(16) 0.4505(3) 0.0484(8) Uani d . 1 . .
H H13A 0.3699 0.6216 0.4607 0.073 Uiso calc R 1 . .
H H13B 0.4850 0.5838 0.4794 0.073 Uiso calc R 1 . .
H H13C 0.3543 0.5593 0.4803 0.073 Uiso calc R 1 . .
C C14 0.4521(4) 0.50670(17) 0.3325(3) 0.0630(11) Uani d . 1 . .
H H14A 0.4536 0.4926 0.2678 0.095 Uiso calc R 1 . .
H H14B 0.4028 0.4835 0.3671 0.095 Uiso calc R 1 . .
H H14C 0.5338 0.5079 0.3668 0.095 Uiso calc R 1 . .
C C15 0.4521(17) 0.9380(6) 0.6315(9) 0.180(8) Uani d P 0.67 . .
H H15A 0.3880 0.9442 0.6705 0.270 Uiso calc PR 0.67 . .
H H15B 0.4807 0.9012 0.6404 0.270 Uiso calc PR 0.67 . .
H H15C 0.4213 0.9439 0.5637 0.270 Uiso calc PR 0.67 . .
C C16 0.6612(17) 0.9648(10) 0.5953(10) 0.226(11) Uani d P 0.67 . .
H H16A 0.7320 0.9877 0.6065 0.339 Uiso calc PR 0.67 . .
H H16B 0.6231 0.9688 0.5288 0.339 Uiso calc PR 0.67 . .
H H16C 0.6850 0.9275 0.6070 0.339 Uiso calc PR 0.67 . .
C C17 0.8735(3) 0.65174(13) 0.6193(2) 0.0385(7) Uani d D 1 . .
H H17A 0.8038 0.6605 0.5711 0.046 Uiso calc R 1 . .
H H17B 0.8927 0.6137 0.6109 0.046 Uiso calc R 1 . .
C C18 0.8364(4) 0.65861(16) 0.7188(3) 0.0487(9) Uani d D 1 . .
H H18A 0.8068 0.6953 0.7263 0.058 Uiso calc R 1 . .
H H18B 0.9058 0.6524 0.7687 0.058 Uiso calc R 1 . .
C C19 0.7367(3) 0.61794(15) 0.7296(3) 0.0486(8) Uani d D 1 . .
H H19A 0.6725 0.6218 0.6745 0.058 Uiso calc R 1 . .
H H19B 0.7699 0.5815 0.7272 0.058 Uiso calc R 1 . .
C C20 0.6817(5) 0.6240(2) 0.8225(4) 0.0817(16) Uani d D 1 . .
H H20A 0.6194 0.5970 0.8246 0.123 Uiso calc R 1 . .
H H20B 0.6465 0.6596 0.8249 0.123 Uiso calc R 1 . .
H H20C 0.7441 0.6193 0.8776 0.123 Uiso calc R 1 . .
C C21 0.9985(3) 0.66980(14) 0.4949(2) 0.0410(7) Uani d D 1 . .
H H21A 1.0147 0.6310 0.4942 0.049 Uiso calc R 1 . .
H H21B 0.9219 0.6759 0.4528 0.049 Uiso calc R 1 . .
C C22 1.0968(3) 0.69794(15) 0.4500(2) 0.0471(8) Uani d D 1 . .
H H22A 1.1731 0.6963 0.4940 0.056 Uiso calc R 1 . .
H H22B 1.0755 0.7359 0.4382 0.056 Uiso calc R 1 . .
C C23 1.1112(3) 0.67031(16) 0.3550(2) 0.0466(8) Uani d D 1 . .
H H23A 1.0320 0.6682 0.3150 0.056 Uiso calc R 1 . .
H H23B 1.1399 0.6334 0.3686 0.056 Uiso calc R 1 . .
C C24 1.1989(4) 0.6992(2) 0.2981(3) 0.0621(11) Uani d D 1 . .
H H24A 1.2036 0.6800 0.2381 0.093 Uiso calc R 1 . .
H H24B 1.2783 0.7004 0.3363 0.093 Uiso calc R 1 . .
H H24C 1.1706 0.7357 0.2835 0.093 Uiso calc R 1 . .
C C25 1.0928(3) 0.67370(15) 0.6683(3) 0.0476(8) Uani d D 1 . .
H H25A 1.0782 0.6854 0.7328 0.057 Uiso calc R 1 . .
H H25B 1.1594 0.6955 0.6503 0.057 Uiso calc R 1 . .
C C26 1.1329(4) 0.61516(19) 0.6747(4) 0.0784(15) Uani d D 1 . .
H H26A 1.0694 0.5929 0.6963 0.094 Uiso calc R 1 . .
H H26B 1.1470 0.6024 0.6107 0.094 Uiso calc R 1 . .
C C27 1.2475(5) 0.6102(3) 0.7453(5) 0.111(2) Uani d D 1 . .
H H27A 1.3083 0.6344 0.7244 0.133 Uiso calc R 1 . .
H H27B 1.2311 0.6227 0.8089 0.133 Uiso calc R 1 . .
C C28 1.2987(10) 0.5555(4) 0.7559(10) 0.224(7) Uani d D 1 . .
H H28A 1.3708 0.5559 0.8035 0.337 Uiso calc R 1 . .
H H28B 1.3193 0.5434 0.6941 0.337 Uiso calc R 1 . .
H H28C 1.2397 0.5312 0.7772 0.337 Uiso calc R 1 . .
C C29 0.9563(3) 0.74534(13) 0.6051(2) 0.0433(8) Uani d D 1 . .
H H29A 0.9532 0.7541 0.6732 0.052 Uiso calc R 1 . .
H H29B 1.0244 0.7652 0.5848 0.052 Uiso calc R 1 . .
C C30 0.8404(3) 0.76503(14) 0.5455(3) 0.0507(9) Uani d D 1 B .
H H30A 0.7707 0.7515 0.5737 0.061 Uiso calc R 1 . .
H H30B 0.8353 0.7509 0.4794 0.061 Uiso calc R 1 . .
C C31 0.8365(5) 0.82621(16) 0.5425(4) 0.0676(12) Uani d D 1 . .
H H31A 0.8426 0.8399 0.6088 0.081 Uiso calc PR 0.33 A 1
H H31B 0.7583 0.8377 0.5078 0.081 Uiso calc PR 0.33 A 1
H H31C 0.8578 0.8406 0.6080 0.081 Uiso calc PR 0.67 A 2
H H31D 0.8956 0.8396 0.5025 0.081 Uiso calc PR 0.67 A 2
C C32 0.9368(9) 0.8511(4) 0.4936(10) 0.124(4) Uani d PD 0.67 B 1
H H32A 0.9296 0.8900 0.4941 0.186 Uiso calc PR 0.67 B 1
H H32B 0.9302 0.8385 0.4272 0.186 Uiso calc PR 0.67 B 1
H H32C 1.0146 0.8406 0.5282 0.186 Uiso calc PR 0.67 B 1
C C32' 0.7109(11) 0.8452(9) 0.501(2) 0.124(4) Uani d PD 0.33 B 2
H H32D 0.7092 0.8843 0.4991 0.186 Uiso calc PR 0.33 B 2
H H32E 0.6527 0.8322 0.5409 0.186 Uiso calc PR 0.33 B 2
H H32F 0.6905 0.8313 0.4355 0.186 Uiso calc PR 0.33 B 2
N N2 0.4355(13) 0.5001(6) 0.0732(9) 0.121(4) Uani d PDU 0.50 . .
C C33 0.5243(17) 0.5325(8) 0.0698(14) 0.143(6) Uani d PDU 0.50 . .
H H33 0.5428 0.5581 0.1193 0.171 Uiso calc PR 0.50 . .
C C34 0.415(2) 0.4692(8) -0.0040(14) 0.160(7) Uani d PDU 0.50 . .
H H34 0.3468 0.4465 -0.0087 0.192 Uiso calc PR 0.50 . .

loop_
_atom_site_aniso_label
_atom_site_aniso_U_11
_atom_site_aniso_U_22
_atom_site_aniso_U_33
_atom_site_aniso_U_12
_atom_site_aniso_U_13
_atom_site_aniso_U_23
Zn1 0.02605(19) 0.0307(2) 0.02437(19) 0.00432(12) 0.00790(13) 0.00481(11)
S1 0.0347(4) 0.0568(5) 0.0500(5) -0.0105(4) 0.0032(4) 0.0037(4)
S2 0.122(2) 0.121(2) 0.0642(13) -0.0155(17) 0.0000(13) -0.0061(13)
O1 0.0355(11) 0.0379(11) 0.0336(11) 0.0072(9) 0.0129(9) -0.0017(9)
O2 0.0593(15) 0.0694(17) 0.0298(12) 0.0266(13) 0.0177(11) 0.0070(11)
O3 0.0408(12) 0.0531(14) 0.0364(12) -0.0006(11) 0.0155(10) -0.0137(10)
O4 0.0504(14) 0.0816(19) 0.0298(12) -0.0007(13) 0.0150(10) -0.0096(12)
O5 0.0367(11) 0.0418(12) 0.0417(12) 0.0163(9) 0.0103(9) 0.0117(10)
O6 0.0299(11) 0.0521(14) 0.0580(15) 0.0089(10) 0.0130(10) 0.0165(12)
O7 0.0396(12) 0.0562(15) 0.0369(12) -0.0133(11) 0.0029(10) 0.0057(10)
O8 0.117(6) 0.156(8) 0.166(8) 0.031(6) -0.015(6) -0.084(7)
N1 0.0393(14) 0.0420(15) 0.0326(13) -0.0105(11) 0.0052(11) -0.0086(11)
C1 0.0305(14) 0.0401(16) 0.0309(15) 0.0048(12) 0.0099(11) -0.0010(12)
C2 0.0324(14) 0.0384(16) 0.0280(14) 0.0042(12) 0.0079(11) -0.0014(11)
C3 0.0427(17) 0.0472(18) 0.0334(16) 0.0118(14) 0.0104(13) 0.0022(13)
C4 0.0436(18) 0.056(2) 0.0264(14) 0.0049(15) 0.0098(13) 0.0029(13)
C5 0.0288(14) 0.0431(17) 0.0286(14) -0.0046(12) 0.0092(11) -0.0096(12)
C6 0.0461(18) 0.0479(19) 0.0347(16) 0.0172(15) 0.0126(14) 0.0006(14)
C7 0.055(2) 0.052(2) 0.0281(15) 0.0188(16) 0.0132(14) 0.0054(13)
C8 0.0319(15) 0.0488(18) 0.0354(16) -0.0121(13) 0.0119(12) -0.0157(13)
C9 0.0274(13) 0.0252(13) 0.0378(15) 0.0023(10) 0.0037(11) -0.0016(11)
C10 0.0258(12) 0.0233(12) 0.0365(15) 0.0015(10) 0.0055(11) 0.0000(10)
C11 0.0339(14) 0.0291(14) 0.0335(14) 0.0056(11) 0.0080(12) 0.0066(11)
C12 0.0309(14) 0.0314(14) 0.0387(15) 0.0043(11) 0.0125(12) 0.0046(12)
C13 0.0408(18) 0.054(2) 0.054(2) -0.0038(15) 0.0181(16) 0.0072(17)
C14 0.069(3) 0.049(2) 0.074(3) -0.012(2) 0.019(2) -0.006(2)
C15 0.26(2) 0.166(13) 0.096(9) -0.097(14) -0.041(11) 0.013(8)
C16 0.23(2) 0.34(3) 0.098(10) 0.12(2) 0.002(11) 0.045(14)
C17 0.0384(16) 0.0379(16) 0.0398(17) -0.0107(13) 0.0070(13) -0.0077(13)
C18 0.055(2) 0.049(2) 0.0441(19) -0.0156(17) 0.0165(16) -0.0104(15)
C19 0.050(2) 0.0446(19) 0.053(2) -0.0083(16) 0.0139(16) -0.0013(16)
C20 0.095(4) 0.082(3) 0.078(3) -0.040(3) 0.047(3) -0.017(3)
C21 0.0430(17) 0.0466(19) 0.0340(16) -0.0096(14) 0.0078(13) -0.0116(13)
C22 0.0471(19) 0.052(2) 0.0436(19) -0.0092(16) 0.0125(15) -0.0061(15)
C23 0.0387(17) 0.058(2) 0.0449(19) 0.0006(15) 0.0111(15) -0.0018(16)
C24 0.055(2) 0.077(3) 0.058(2) 0.001(2) 0.0230(19) 0.005(2)
C25 0.0404(18) 0.059(2) 0.0416(18) -0.0096(16) -0.0001(14) -0.0061(16)
C26 0.060(3) 0.073(3) 0.094(4) 0.012(2) -0.017(3) -0.007(3)
C27 0.089(5) 0.098(5) 0.133(6) 0.014(4) -0.029(4) 0.010(4)
C28 0.152(9) 0.199(12) 0.287(16) 0.094(9) -0.093(10) -0.078(11)
C29 0.0515(19) 0.0412(18) 0.0379(17) -0.0113(15) 0.0091(14) -0.0084(14)
C30 0.060(2) 0.046(2) 0.046(2) -0.0014(17) 0.0043(17) -0.0071(15)
C31 0.089(3) 0.045(2) 0.070(3) 0.001(2) 0.015(2) 0.004(2)
C32 0.123(8) 0.094(7) 0.154(10) 0.011(6) 0.018(7) 0.054(6)
C32' 0.123(8) 0.094(7) 0.154(10) 0.011(6) 0.018(7) 0.054(6)
N2 0.147(8) 0.129(8) 0.090(6) -0.034(7) 0.027(6) -0.004(6)
C33 0.163(10) 0.151(10) 0.117(9) -0.015(8) 0.031(8) 0.029(8)
C34 0.172(11) 0.167(11) 0.142(10) -0.029(9) 0.029(9) 0.017(9)

loop_
_atom_type_symbol
_atom_type_description
_atom_type_scat_dispersion_real
_atom_type_scat_dispersion_imag
_atom_type_scat_source
C C 0.0033 0.0016 'International Tables Vol C Tables 4.2.6.8 and 6.1.1.4'
H H 0.0000 0.0000 'International Tables Vol C Tables 4.2.6.8 and 6.1.1.4'
N N 0.0061 0.0033 'International Tables Vol C Tables 4.2.6.8 and 6.1.1.4'
O O 0.0106 0.0060 'International Tables Vol C Tables 4.2.6.8 and 6.1.1.4'
S S 0.1246 0.1234 'International Tables Vol C Tables 4.2.6.8 and 6.1.1.4'
Zn Zn 0.2839 1.4301 'International Tables Vol C Tables 4.2.6.8 and 6.1.1.4'

loop_
_geom_angle_atom_site_label_1
_geom_angle_atom_site_label_2
_geom_angle_atom_site_label_3
_geom_angle_site_symmetry_1
_geom_angle_site_symmetry_3
_geom_angle
O1 Zn1 O5 . . 109.61(9)
O1 Zn1 O3 . 4_675 138.01(10)
O5 Zn1 O3 . 4_675 100.27(10)
O1 Zn1 O7 . . 99.87(10)
O5 Zn1 O7 . . 110.29(10)
O3 Zn1 O7 4_675 . 96.49(10)
O7 S1 C13 . . 108.55(16)
O7 S1 C14 . . 105.26(19)
C13 S1 C14 . . 97.7(2)
O8 S2 C16 . . 106.6(9)
O8 S2 C15 . . 101.3(7)
C16 S2 C15 . . 101.2(11)
C1 O1 Zn1 . . 111.44(18)
C8 O3 Zn1 . 4_576 101.6(2)
C9 O5 Zn1 . . 126.77(19)
S1 O7 Zn1 . . 136.20(14)
C25 N1 C21 . . 111.3(3)
C25 N1 C17 . . 111.5(3)
C21 N1 C17 . . 105.2(2)
C25 N1 C29 . . 106.1(2)
C21 N1 C29 . . 111.3(3)
C17 N1 C29 . . 111.5(2)
O2 C1 O1 . . 124.8(3)
O2 C1 C2 . . 119.9(3)
O1 C1 C2 . . 115.3(3)
C3 C2 C7 . . 118.9(3)
C3 C2 C1 . . 121.3(3)
C7 C2 C1 . . 119.7(3)
C2 C3 C4 . . 120.5(3)
C2 C3 H3 . . 119.8
C4 C3 H3 . . 119.8
C5 C4 C3 . . 120.7(3)
C5 C4 H4 . . 119.7
C3 C4 H4 . . 119.7
C6 C5 C4 . . 118.8(3)
C6 C5 C8 . . 121.3(3)
C4 C5 C8 . . 119.9(3)
C5 C6 C7 . . 120.5(3)
C5 C6 H6 . . 119.7
C7 C6 H6 . . 119.7
C6 C7 C2 . . 120.6(3)
C6 C7 H7 . . 119.7
C2 C7 H7 . . 119.7
O4 C8 O3 . . 123.5(3)
O4 C8 C5 . . 119.0(3)
O3 C8 C5 . . 117.5(3)
O4 C8 Zn1 . 4_576 74.17(18)
O3 C8 Zn1 . 4_576 49.51(14)
C5 C8 Zn1 . 4_576 166.2(3)
O6 C9 O5 . . 126.2(3)
O6 C9 C10 . . 119.0(3)
O5 C9 C10 . . 114.8(2)
C11 C10 C12 . 3_766 119.1(3)
C11 C10 C9 . . 121.0(3)
C12 C10 C9 3_766 . 119.9(3)
C12 C11 C10 . . 120.5(3)
C12 C11 H11 . . 119.7
C10 C11 H11 . . 119.7
C11 C12 C10 . 3_766 120.4(3)
C11 C12 H12 . . 119.8
C10 C12 H12 3_766 . 119.8
S1 C13 H13A . . 109.5
S1 C13 H13B . . 109.5
H13A C13 H13B . . 109.5
S1 C13 H13C . . 109.5
H13A C13 H13C . . 109.5
H13B C13 H13C . . 109.5
S1 C14 H14A . . 109.5
S1 C14 H14B . . 109.5
H14A C14 H14B . . 109.5
S1 C14 H14C . . 109.5
H14A C14 H14C . . 109.5
H14B C14 H14C . . 109.5
S2 C15 H15A . . 109.5
S2 C15 H15B . . 109.5
H15A C15 H15B . . 109.5
S2 C15 H15C . . 109.5
H15A C15 H15C . . 109.5
H15B C15 H15C . . 109.5
S2 C16 H16A . . 109.5
S2 C16 H16B . . 109.5
H16A C16 H16B . . 109.5
S2 C16 H16C . . 109.5
H16A C16 H16C . . 109.5
H16B C16 H16C . . 109.5
C18 C17 N1 . . 116.6(3)
C18 C17 H17A . . 108.1
N1 C17 H17A . . 108.1
C18 C17 H17B . . 108.1
N1 C17 H17B . . 108.1
H17A C17 H17B . . 107.3
C17 C18 C19 . . 108.3(3)
C17 C18 H18A . . 110.0
C19 C18 H18A . . 110.0
C17 C18 H18B . . 110.0
C19 C18 H18B . . 110.0
H18A C18 H18B . . 108.4
C20 C19 C18 . . 114.0(3)
C20 C19 H19A . . 108.8
C18 C19 H19A . . 108.8
C20 C19 H19B . . 108.8
C18 C19 H19B . . 108.8
H19A C19 H19B . . 107.6
C19 C20 H20A . . 109.5
C19 C20 H20B . . 109.5
H20A C20 H20B . . 109.5
C19 C20 H20C . . 109.5
H20A C20 H20C . . 109.5
H20B C20 H20C . . 109.5
C22 C21 N1 . . 118.2(3)
C22 C21 H21A . . 107.8
N1 C21 H21A . . 107.8
C22 C21 H21B . . 107.8
N1 C21 H21B . . 107.8
H21A C21 H21B . . 107.1
C21 C22 C23 . . 108.9(3)
C21 C22 H22A . . 109.9
C23 C22 H22A . . 109.9
C21 C22 H22B . . 109.9
C23 C22 H22B . . 109.9
H22A C22 H22B . . 108.3
C22 C23 C24 . . 113.3(3)
C22 C23 H23A . . 108.9
C24 C23 H23A . . 108.9
C22 C23 H23B . . 108.9
C24 C23 H23B . . 108.9
H23A C23 H23B . . 107.7
C23 C24 H24A . . 109.5
C23 C24 H24B . . 109.5
H24A C24 H24B . . 109.5
C23 C24 H24C . . 109.5
H24A C24 H24C . . 109.5
H24B C24 H24C . . 109.5
N1 C25 C26 . . 115.4(3)
N1 C25 H25A . . 108.4
C26 C25 H25A . . 108.4
N1 C25 H25B . . 108.4
C26 C25 H25B . . 108.4
H25A C25 H25B . . 107.5
C27 C26 C25 . . 109.4(4)
C27 C26 H26A . . 109.8
C25 C26 H26A . . 109.8
C27 C26 H26B . . 109.8
C25 C26 H26B . . 109.8
H26A C26 H26B . . 108.2
C28 C27 C26 . . 115.0(6)
C28 C27 H27A . . 108.5
C26 C27 H27A . . 108.5
C28 C27 H27B . . 108.5
C26 C27 H27B . . 108.5
H27A C27 H27B . . 107.5
C27 C28 H28A . . 109.5
C27 C28 H28B . . 109.5
H28A C28 H28B . . 109.5
C27 C28 H28C . . 109.5
H28A C28 H28C . . 109.5
H28B C28 H28C . . 109.5
C30 C29 N1 . . 115.0(3)
C30 C29 H29A . . 108.5
N1 C29 H29A . . 108.5
C30 C29 H29B . . 108.5
N1 C29 H29B . . 108.5
H29A C29 H29B . . 107.5
C29 C30 C31 . . 110.8(3)
C29 C30 H30A . . 109.5
C31 C30 H30A . . 109.5
C29 C30 H30B . . 109.5
C31 C30 H30B . . 109.5
H30A C30 H30B . . 108.1
C32' C31 C30 . . 110.0(10)
C32' C31 C32 . . 113.7(10)
C30 C31 C32 . . 113.4(6)
C30 C31 H31A . . 108.9
C32 C31 H31A . . 108.9
C30 C31 H31B . . 108.9
C32 C31 H31B . . 108.9
H31A C31 H31B . . 107.7
C32' C31 H31C . . 109.7
C30 C31 H31C . . 109.7
C32' C31 H31D . . 109.7
C30 C31 H31D . . 109.7
H31C C31 H31D . . 108.2
C31 C32 H32A . . 109.5
C31 C32 H32B . . 109.5
H32A C32 H32B . . 109.5
C31 C32 H32C . . 109.5
H32A C32 H32C . . 109.5
H32B C32 H32C . . 109.5
C31 C32' H32D . . 109.5
C31 C32' H32E . . 109.5
H32D C32' H32E . . 109.5
C31 C32' H32F . . 109.5
H32D C32' H32F . . 109.5
H32E C32' H32F . . 109.5
C33 N2 C34 . . 112.6(14)
C34 C33 N2 3_665 . 121(2)
C34 C33 H33 3_665 . 119.3
N2 C33 H33 . . 119.3
C33 C34 N2 3_665 . 126(2)
C33 C34 H34 3_665 . 117.1
N2 C34 H34 . . 117.1

loop_
_geom_bond_atom_site_label_1
_geom_bond_atom_site_label_2
_geom_bond_site_symmetry_2
_geom_bond_distance
_geom_bond_publ_flag
Zn1 O1 . 1.959(2) y
Zn1 O5 . 1.972(2) y
Zn1 O3 4_675 1.993(2) y
Zn1 O7 . 2.047(2) y
S1 O7 . 1.516(2) ?
S1 C13 . 1.769(4) ?
S1 C14 . 1.784(5) ?
S2 O8 . 1.368(10) ?
S2 C16 . 1.581(17) ?
S2 C15 . 1.712(13) ?
O1 C1 . 1.279(4) ?
O2 C1 . 1.220(4) ?
O3 C8 . 1.266(4) ?
O3 Zn1 4_576 1.993(2) ?
O4 C8 . 1.234(4) ?
O5 C9 . 1.274(4) ?
O6 C9 . 1.228(4) ?
N1 C25 . 1.515(4) ?
N1 C21 . 1.517(4) ?
N1 C17 . 1.523(4) ?
N1 C29 . 1.523(4) ?
C1 C2 . 1.519(4) ?
C2 C3 . 1.380(4) ?
C2 C7 . 1.387(4) ?
C3 C4 . 1.385(4) ?
C3 H3 . 0.9400 ?
C4 C5 . 1.385(5) ?
C4 H4 . 0.9400 ?
C5 C6 . 1.383(4) ?
C5 C8 . 1.516(4) ?
C6 C7 . 1.384(4) ?
C6 H6 . 0.9400 ?
C7 H7 . 0.9400 ?
C8 Zn1 4_576 2.567(3) ?
C9 C10 . 1.518(4) ?
C10 C11 . 1.392(4) ?
C10 C12 3_766 1.393(4) ?
C11 C12 . 1.382(4) ?
C11 H11 . 0.9400 ?
C12 C10 3_766 1.393(4) ?
C12 H12 . 0.9400 ?
C13 H13A . 0.9700 ?
C13 H13B . 0.9700 ?
C13 H13C . 0.9700 ?
C14 H14A . 0.9700 ?
C14 H14B . 0.9700 ?
C14 H14C . 0.9700 ?
C15 H15A . 0.9700 ?
C15 H15B . 0.9700 ?
C15 H15C . 0.9700 ?
C16 H16A . 0.9700 ?
C16 H16B . 0.9700 ?
C16 H16C . 0.9700 ?
C17 C18 . 1.511(4) ?
C17 H17A . 0.9800 ?
C17 H17B . 0.9800 ?
C18 C19 . 1.526(4) ?
C18 H18A . 0.9800 ?
C18 H18B . 0.9800 ?
C19 C20 . 1.516(5) ?
C19 H19A . 0.9800 ?
C19 H19B . 0.9800 ?
C20 H20A . 0.9700 ?
C20 H20B . 0.9700 ?
C20 H20C . 0.9700 ?
C21 C22 . 1.509(4) ?
C21 H21A . 0.9800 ?
C21 H21B . 0.9800 ?
C22 C23 . 1.519(4) ?
C22 H22A . 0.9800 ?
C22 H22B . 0.9800 ?
C23 C24 . 1.524(4) ?
C23 H23A . 0.9800 ?
C23 H23B . 0.9800 ?
C24 H24A . 0.9700 ?
C24 H24B . 0.9700 ?
C24 H24C . 0.9700 ?
C25 C26 . 1.519(5) ?
C25 H25A . 0.9800 ?
C25 H25B . 0.9800 ?
C26 C27 . 1.508(5) ?
C26 H26A . 0.9800 ?
C26 H26B . 0.9800 ?
C27 C28 . 1.473(7) ?
C27 H27A . 0.9800 ?
C27 H27B . 0.9800 ?
C28 H28A . 0.9700 ?
C28 H28B . 0.9700 ?
C28 H28C . 0.9700 ?
C29 C30 . 1.519(4) ?
C29 H29A . 0.9800 ?
C29 H29B . 0.9800 ?
C30 C31 . 1.519(5) ?
C30 H30A . 0.9800 ?
C30 H30B . 0.9800 ?
C31 C32' . 1.518(8) ?
C31 C32 . 1.520(7) ?
C31 H31A . 0.9800 ?
C31 H31B . 0.9800 ?
C31 H31C . 0.9800 ?
C31 H31D . 0.9800 ?
C32 H32A . 0.9700 ?
C32 H32B . 0.9700 ?
C32 H32C . 0.9700 ?
C32' H32D . 0.9700 ?
C32' H32E . 0.9700 ?
C32' H32F . 0.9700 ?
N2 C33 . 1.283(15) ?
N2 C34 . 1.316(15) ?
C33 C34 3_665 1.218(16) ?
C33 H33 . 0.9400 ?
C34 C33 3_665 1.218(16) ?
C34 H34 . 0.9400 ?

loop_
_geom_torsion_atom_site_label_1
_geom_torsion_atom_site_label_2
_geom_torsion_atom_site_label_3
_geom_torsion_atom_site_label_4
_geom_torsion_site_symmetry_1
_geom_torsion_site_symmetry_4
_geom_torsion
O5 Zn1 O1 C1 . . 170.8(2)
O3 Zn1 O1 C1 4_675 . 38.0(3)
O7 Zn1 O1 C1 . . -73.4(2)
C8 Zn1 O1 C1 4_675 . 63.7(2)
O1 Zn1 O5 C9 . . 40.6(3)
O3 Zn1 O5 C9 4_675 . -169.3(3)
O7 Zn1 O5 C9 . . -68.4(3)
C13 S1 O7 Zn1 . . 25.2(3)
C14 S1 O7 Zn1 . . -78.6(3)
O1 Zn1 O7 S1 . . -49.4(3)
O5 Zn1 O7 S1 . . 65.9(3)
O3 Zn1 O7 S1 4_675 . 169.4(2)
Zn1 O1 C1 O2 . . -11.5(4)
Zn1 O1 C1 C2 . . 165.9(2)
O2 C1 C2 C3 . . 177.8(3)
O1 C1 C2 C3 . . 0.3(5)
O2 C1 C2 C7 . . 1.2(5)
O1 C1 C2 C7 . . -176.3(3)
C7 C2 C3 C4 . . -1.3(5)
C1 C2 C3 C4 . . -177.9(3)
C2 C3 C4 C5 . . 1.7(5)
C3 C4 C5 C6 . . -0.7(5)
C3 C4 C5 C8 . . 179.8(3)
C4 C5 C6 C7 . . -0.6(5)
C8 C5 C6 C7 . . 178.9(3)
C5 C6 C7 C2 . . 0.9(6)
C3 C2 C7 C6 . . 0.0(6)
C1 C2 C7 C6 . . 176.7(3)
Zn1 O3 C8 O4 4_576 . 4.9(4)
Zn1 O3 C8 C5 4_576 . -174.4(2)
C6 C5 C8 O4 . . -168.5(3)
C4 C5 C8 O4 . . 10.9(5)
C6 C5 C8 O3 . . 10.8(5)
C4 C5 C8 O3 . . -169.7(3)
C6 C5 C8 Zn1 . 4_576 -7.4(11)
C4 C5 C8 Zn1 . 4_576 172.1(7)
Zn1 O5 C9 O6 . . 12.2(5)
Zn1 O5 C9 C10 . . -166.51(19)
O6 C9 C10 C11 . . 171.8(3)
O5 C9 C10 C11 . . -9.4(4)
O6 C9 C10 C12 . 3_766 -9.7(4)
O5 C9 C10 C12 . 3_766 169.1(3)
C12 C10 C11 C12 3_766 . -0.4(5)
C9 C10 C11 C12 . . 178.2(3)
C10 C11 C12 C10 . 3_766 0.4(5)
C25 N1 C17 C18 . . 58.4(4)
C21 N1 C17 C18 . . 179.2(3)
C29 N1 C17 C18 . . -60.0(4)
N1 C17 C18 C19 . . -174.6(3)
C17 C18 C19 C20 . . -174.2(4)
C25 N1 C21 C22 . . -61.2(4)
C17 N1 C21 C22 . . 178.0(3)
C29 N1 C21 C22 . . 57.0(4)
N1 C21 C22 C23 . . 171.3(3)
C21 C22 C23 C24 . . 173.8(3)
C21 N1 C25 C26 . . -60.2(4)
C17 N1 C25 C26 . . 57.0(4)
C29 N1 C25 C26 . . 178.6(4)
N1 C25 C26 C27 . . 178.0(5)
C25 C26 C27 C28 . . -178.0(9)
C25 N1 C29 C30 . . -175.0(3)
C21 N1 C29 C30 . . 63.8(4)
C17 N1 C29 C30 . . -53.5(4)
N1 C29 C30 C31 . . -168.9(3)
C29 C30 C31 C32' . . -168.5(12)
C29 C30 C31 C32 . . 62.9(8)
C34 N2 C33 C34 . 3_665 -5(4)
C33 N2 C34 C33 . 3_665 5(4)
